data_4107163
loop_
_publ_author_name
'Changming Qin'
'Vyacheslav Boyarskikh'
'J\/orn H. Hansen'
'Kenneth I. Hardcastle'
'Djamaladdin G. Musaev'
'Huw M. L. Davies'

_publ_section_title
;
 D2-Symmetric Dirhodium Catalyst Derived from a
 1,2,2-Triarylcyclopropanecarboxylate Ligand: Design, Synthesis and
 Application
;
_journal_name_full 'Journal of the American Chemical Society'
_journal_page_first 19198
_journal_page_last 19204
_journal_paper_doi 10.1021/ja2074104
_journal_volume 133
_journal_year 2011
_chemical_absolute_configuration ad
_chemical_formula_moiety 'C94.70 H80.75 Br4 O11.30 Rh2'
_chemical_formula_sum 'C94.7 H80.75 Br4 O11.3 Rh2'
_chemical_formula_weight 1925.00
_chemical_name_systematic
; 
 ? 
;
_space_group_IT_number 19
_symmetry_cell_setting orthorhombic
_symmetry_space_group_name_Hall 'P 2ac 2ab'
_symmetry_space_group_name_H-M 'P 21 21 21'
_atom_sites_solution_hydrogens geom
_atom_sites_solution_primary direct
_atom_sites_solution_secondary difmap
_audit_creation_method SHELXL-97
_cell_angle_alpha 90.00
_cell_angle_beta 90.00
_cell_angle_gamma 90.00
_cell_formula_units_Z 4
_cell_length_a 18.1690(5)
_cell_length_b 21.4934(6)
_cell_length_c 24.0740(6)
_cell_measurement_reflns_used 9843
_cell_measurement_temperature 173(2)
_cell_measurement_theta_max 69.02
_cell_measurement_theta_min 3.18
_cell_volume 9401.2(4)
_computing_cell_refinement 'Bruker SMART'
_computing_data_collection 'Bruker SMART'
_computing_data_reduction 'Bruker SAINT'
_computing_molecular_graphics 'Bruker SHELXTL'
_computing_publication_material 'Bruker SHELXTL'
_computing_structure_refinement 'SHELXL-97 (Sheldrick, 1997)'
_computing_structure_solution 'SHELXS-97 (Sheldrick, 1990)'
_diffrn_ambient_temperature 173(2)
_diffrn_measured_fraction_theta_full 0.966
_diffrn_measured_fraction_theta_max 0.966
_diffrn_measurement_device_type 'CCD area detector'
_diffrn_measurement_method 'phi and omega scans'
_diffrn_radiation_monochromator graphite
_diffrn_radiation_source 'fine-focus sealed tube'
_diffrn_radiation_type CuK\a
_diffrn_radiation_wavelength 1.54178
_diffrn_reflns_av_R_equivalents 0.0284
_diffrn_reflns_av_sigmaI/netI 0.0358
_diffrn_reflns_limit_h_max 17
_diffrn_reflns_limit_h_min -21
_diffrn_reflns_limit_k_max 25
_diffrn_reflns_limit_k_min -24
_diffrn_reflns_limit_l_max 27
_diffrn_reflns_limit_l_min -28
_diffrn_reflns_number 64982
_diffrn_reflns_theta_full 69.59
_diffrn_reflns_theta_max 69.59
_diffrn_reflns_theta_min 3.05
_exptl_absorpt_coefficient_mu 5.267
_exptl_absorpt_correction_T_max 0.6026
_exptl_absorpt_correction_T_min 0.3621
_exptl_absorpt_correction_type multi-scan
_exptl_absorpt_process_details SADABS
_exptl_crystal_colour green
_exptl_crystal_density_diffrn 1.360
_exptl_crystal_description block
_exptl_crystal_F_000 3877
_exptl_crystal_size_max 0.24
_exptl_crystal_size_mid 0.21
_exptl_crystal_size_min 0.11
_platon_squeeze_details
;
;
_refine_diff_density_max 2.567
_refine_diff_density_min -0.909
_refine_diff_density_rms 0.126
_refine_ls_abs_structure_details 'Flack H D (1983), Acta Cryst. A39, 876-881'
_refine_ls_abs_structure_Flack 0.015(6)
_refine_ls_extinction_method none
_refine_ls_goodness_of_fit_ref 1.070
_refine_ls_hydrogen_treatment constr
_refine_ls_matrix_type full
_refine_ls_number_parameters 1057
_refine_ls_number_reflns 16806
_refine_ls_number_restraints 0
_refine_ls_restrained_S_all 1.070
_refine_ls_R_factor_all 0.0461
_refine_ls_R_factor_gt 0.0446
_refine_ls_shift/su_max 0.005
_refine_ls_shift/su_mean 0.000
_refine_ls_structure_factor_coef Fsqd
_refine_ls_weighting_details 'calc w=1/[\s^2^(Fo^2^)+(0.1021P)^2^+3.0530P] where P=(Fo^2^+2Fc^2^)/3'
_refine_ls_weighting_scheme calc
_refine_ls_wR_factor_gt 0.1319
_refine_ls_wR_factor_ref 0.1338
_reflns_number_gt 16077
_reflns_number_total 16806
_reflns_threshold_expression >2sigma(I)
_cod_data_source_file ja2074104_si_002.cif
_cod_data_source_block qin_3_27
_cod_original_formula_sum 'C94.70 H80.75 Br4 O11.30 Rh2'
_cod_database_code 4107163

loop_
_symmetry_equiv_pos_as_xyz
'x, y, z'
'-x+1/2, -y, z+1/2'
'-x, y+1/2, -z+1/2'
'x+1/2, -y+1/2, -z'

loop_
_atom_site_label
_atom_site_type_symbol
_atom_site_fract_x
_atom_site_fract_y
_atom_site_fract_z
_atom_site_U_iso_or_equiv
_atom_site_adp_type
_atom_site_occupancy
_atom_site_symmetry_multiplicity
_atom_site_calc_flag
_atom_site_refinement_flags
_atom_site_disorder_assembly
_atom_site_disorder_group
Br1 Br -0.16926(5) 0.46879(6) 0.69525(8) 0.1159(5) Uani 1 1 d . . .
Br2 Br 0.36420(4) 0.77674(4) 0.43820(3) 0.0595(2) Uani 1 1 d . . .
Br3 Br 0.09552(5) 0.75557(5) 1.05030(3) 0.0699(2) Uani 1 1 d . . .
Br4 Br 0.69266(5) 0.53363(7) 0.79102(5) 0.0986(4) Uani 1 1 d . . .
C1 C 0.2915(3) 0.7030(2) 0.81214(18) 0.0261(10) Uani 1 1 d . . .
C2 C 0.3210(3) 0.7432(2) 0.85872(19) 0.0276(10) Uani 1 1 d . . .
C3 C 0.4025(3) 0.7374(3) 0.8697(2) 0.0384(12) Uani 1 1 d . . .
H3A H 0.4191 0.7390 0.9088 0.046 Uiso 1 1 calc R . .
H3B H 0.4310 0.7088 0.8457 0.046 Uiso 1 1 calc R . .
C4 C 0.3756(3) 0.7967(2) 0.8442(2) 0.0333(11) Uani 1 1 d . . .
C5 C 0.3919(4) 0.8083(3) 0.7834(2) 0.0480(15) Uani 1 1 d . . .
C6 C 0.4622(5) 0.8008(3) 0.7643(3) 0.061(2) Uani 1 1 d . . .
H6A H 0.4997 0.7869 0.7888 0.074 Uiso 1 1 calc R . .
C7 C 0.4792(8) 0.8135(4) 0.7088(5) 0.109(5) Uani 1 1 d . . .
H7A H 0.5275 0.8060 0.6952 0.131 Uiso 1 1 calc R . .
C8 C 0.4254(10) 0.8372(5) 0.6737(4) 0.111(5) Uani 1 1 d . . .
H8A H 0.4370 0.8490 0.6367 0.133 Uiso 1 1 calc R . .
C9 C 0.3554(7) 0.8430(5) 0.6938(3) 0.094(4) Uani 1 1 d . . .
H9A H 0.3177 0.8567 0.6693 0.113 Uiso 1 1 calc R . .
C10 C 0.3374(5) 0.8298(4) 0.7478(3) 0.070(2) Uani 1 1 d . . .
H10A H 0.2884 0.8353 0.7607 0.084 Uiso 1 1 calc R . .
C11 C 0.3735(3) 0.8555(2) 0.8791(2) 0.0334(11) Uani 1 1 d . . .
C12 C 0.3557(4) 0.9127(3) 0.8553(3) 0.0455(14) Uani 1 1 d . . .
H12A H 0.3441 0.9144 0.8169 0.055 Uiso 1 1 calc R . .
C13 C 0.3543(4) 0.9670(3) 0.8860(3) 0.0551(16) Uani 1 1 d . . .
H13A H 0.3425 1.0054 0.8685 0.066 Uiso 1 1 calc R . .
C14 C 0.3700(5) 0.9656(3) 0.9415(3) 0.0592(18) Uani 1 1 d . . .
H14A H 0.3685 1.0027 0.9630 0.071 Uiso 1 1 calc R . .
C15 C 0.3876(5) 0.9106(4) 0.9656(3) 0.063(2) Uani 1 1 d . . .
H15A H 0.3992 0.9096 1.0040 0.076 Uiso 1 1 calc R . .
C16 C 0.3892(4) 0.8550(3) 0.9350(3) 0.0500(15) Uani 1 1 d . . .
H16A H 0.4011 0.8170 0.9530 0.060 Uiso 1 1 calc R . .
C17 C 0.2675(3) 0.7494(2) 0.90584(19) 0.0291(10) Uani 1 1 d . . .
C18 C 0.2167(3) 0.7980(2) 0.9094(2) 0.0342(11) Uani 1 1 d . . .
H18A H 0.2170 0.8301 0.8822 0.041 Uiso 1 1 calc R . .
C19 C 0.1666(3) 0.7999(3) 0.9517(2) 0.0406(12) Uani 1 1 d . . .
H19A H 0.1325 0.8333 0.9539 0.049 Uiso 1 1 calc R . .
C20 C 0.1654(3) 0.7533(3) 0.9912(2) 0.0368(11) Uani 1 1 d . . .
C21 C 0.2148(3) 0.7053(3) 0.9890(2) 0.0440(14) Uani 1 1 d . . .
H21A H 0.2137 0.6735 1.0164 0.053 Uiso 1 1 calc R . .
C22 C 0.2664(3) 0.7036(2) 0.9466(2) 0.0349(11) Uani 1 1 d . . .
H22A H 0.3014 0.6708 0.9453 0.042 Uiso 1 1 calc R . .
C23 C 0.1816(2) 0.68456(19) 0.67277(17) 0.0224(9) Uani 1 1 d . . .
C24 C 0.1439(3) 0.7219(2) 0.62808(18) 0.0261(9) Uani 1 1 d . . .
C25 C 0.0822(3) 0.7678(2) 0.6447(2) 0.0296(10) Uani 1 1 d . . .
C26 C 0.0649(3) 0.7081(2) 0.6149(2) 0.0287(10) Uani 1 1 d . . .
H26A H 0.0404 0.6748 0.6364 0.034 Uiso 1 1 calc R . .
H26B H 0.0494 0.7110 0.5755 0.034 Uiso 1 1 calc R . .
C27 C 0.1950(3) 0.7380(2) 0.58029(18) 0.0268(9) Uani 1 1 d . . .
C28 C 0.2419(3) 0.7881(3) 0.5824(2) 0.0369(11) Uani 1 1 d . . .
H28A H 0.2398 0.8150 0.6136 0.044 Uiso 1 1 calc R . .
C29 C 0.2915(3) 0.8007(3) 0.5411(2) 0.0429(13) Uani 1 1 d . . .
H29A H 0.3232 0.8357 0.5437 0.052 Uiso 1 1 calc R . .
C30 C 0.2946(3) 0.7622(3) 0.4964(2) 0.0375(11) Uani 1 1 d . . .
C31 C 0.2478(4) 0.7119(3) 0.4912(2) 0.0491(15) Uani 1 1 d . . .
H31A H 0.2495 0.6862 0.4591 0.059 Uiso 1 1 calc R . .
C32 C 0.1982(3) 0.6995(3) 0.5338(2) 0.0418(12) Uani 1 1 d . . .
H32A H 0.1663 0.6646 0.5312 0.050 Uiso 1 1 calc R . .
C33 C 0.0802(3) 0.8298(3) 0.6156(2) 0.0362(11) Uani 1 1 d . . .
C34 C 0.1038(4) 0.8827(3) 0.6450(3) 0.0495(15) Uani 1 1 d . . .
H34A H 0.1217 0.8780 0.6818 0.059 Uiso 1 1 calc R . .
C35 C 0.1016(5) 0.9413(3) 0.6214(4) 0.070(2) Uani 1 1 d . . .
H35A H 0.1157 0.9768 0.6424 0.083 Uiso 1 1 calc R . .
C36 C 0.0780(5) 0.9480(4) 0.5656(4) 0.078(3) Uani 1 1 d . . .
H36A H 0.0784 0.9877 0.5481 0.094 Uiso 1 1 calc R . .
C37 C 0.0549(4) 0.8969(4) 0.5373(3) 0.069(2) Uani 1 1 d . . .
H37A H 0.0377 0.9016 0.5003 0.083 Uiso 1 1 calc R . .
C38 C 0.0555(4) 0.8372(4) 0.5610(3) 0.0530(16) Uani 1 1 d . . .
H38A H 0.0392 0.8022 0.5402 0.064 Uiso 1 1 calc R . .
C39 C 0.0558(3) 0.7711(2) 0.7042(2) 0.0297(10) Uani 1 1 d . . .
C40 C -0.0195(3) 0.7686(3) 0.7145(2) 0.0388(11) Uani 1 1 d . . .
H40A H -0.0525 0.7628 0.6843 0.047 Uiso 1 1 calc R . .
C41 C -0.0470(4) 0.7742(3) 0.7664(3) 0.0478(14) Uani 1 1 d . . .
H41A H -0.0987 0.7743 0.7722 0.057 Uiso 1 1 calc R . .
C42 C 0.0015(4) 0.7799(3) 0.8122(3) 0.0519(16) Uani 1 1 d . . .
H42A H -0.0171 0.7823 0.8490 0.062 Uiso 1 1 calc R . .
C43 C 0.0749(4) 0.7819(3) 0.8027(2) 0.0505(16) Uani 1 1 d . . .
H43A H 0.1077 0.7861 0.8331 0.061 Uiso 1 1 calc R . .
C44 C 0.1036(3) 0.7779(2) 0.7482(2) 0.0359(11) Uani 1 1 d . . .
H44A H 0.1552 0.7800 0.7421 0.043 Uiso 1 1 calc R . .
C45 C 0.2004(3) 0.53018(19) 0.67981(18) 0.0243(9) Uani 1 1 d . . .
C46 C 0.1594(3) 0.4933(2) 0.6360(2) 0.0292(10) Uani 1 1 d . . .
C47 C 0.1846(3) 0.5025(3) 0.5769(2) 0.0363(11) Uani 1 1 d . . .
H47A H 0.1463 0.5031 0.5476 0.044 Uiso 1 1 calc R . .
H47B H 0.2262 0.5314 0.5705 0.044 Uiso 1 1 calc R . .
C48 C 0.2014(4) 0.4411(2) 0.6038(2) 0.0360(12) Uani 1 1 d . . .
C49 C 0.2800(3) 0.4296(3) 0.6201(2) 0.0376(12) Uani 1 1 d . . .
C50 C 0.2990(4) 0.4108(3) 0.6729(3) 0.0500(14) Uani 1 1 d . . .
H50A H 0.2620 0.4061 0.7005 0.060 Uiso 1 1 calc R . .
C51 C 0.3722(4) 0.3986(4) 0.6860(3) 0.0612(19) Uani 1 1 d . . .
H51 H 0.3850 0.3846 0.7222 0.073 Uiso 1 1 calc R . .
C52 C 0.4256(5) 0.4069(4) 0.6467(5) 0.080(3) Uani 1 1 d . . .
H52A H 0.4756 0.3993 0.6560 0.096 Uiso 1 1 calc R . .
C53 C 0.4084(4) 0.4258(4) 0.5946(5) 0.071(2) Uani 1 1 d . . .
H53A H 0.4459 0.4309 0.5675 0.086 Uiso 1 1 calc R . .
C54 C 0.3366(4) 0.4376(3) 0.5815(3) 0.0554(17) Uani 1 1 d . . .
H54A H 0.3248 0.4515 0.5451 0.067 Uiso 1 1 calc R . .
C55 C 0.1585(3) 0.3834(3) 0.5866(2) 0.0440(14) Uani 1 1 d . . .
C56 C 0.1821(4) 0.3256(3) 0.6021(3) 0.0528(17) Uani 1 1 d . . .
H56A H 0.2245 0.3218 0.6250 0.063 Uiso 1 1 calc R . .
C57 C 0.1449(5) 0.2718(3) 0.5848(3) 0.066(2) Uani 1 1 d . . .
H57A H 0.1617 0.2319 0.5962 0.080 Uiso 1 1 calc R . .
C58 C 0.0830(5) 0.2772(4) 0.5507(3) 0.074(3) Uani 1 1 d . . .
H58A H 0.0578 0.2412 0.5380 0.089 Uiso 1 1 calc R . .
C59 C 0.0595(4) 0.3349(4) 0.5362(3) 0.062(2) Uani 1 1 d . . .
H59A H 0.0170 0.3385 0.5134 0.074 Uiso 1 1 calc R . .
C60 C 0.0949(4) 0.3887(4) 0.5531(2) 0.0537(17) Uani 1 1 d . . .
H60A H 0.0768 0.4284 0.5423 0.064 Uiso 1 1 calc R . .
C61 C 0.0791(3) 0.4860(2) 0.6482(2) 0.0318(11) Uani 1 1 d . . .
C62 C 0.0536(3) 0.4406(3) 0.6852(2) 0.0409(12) Uani 1 1 d . . .
H62A H 0.0877 0.4122 0.7011 0.049 Uiso 1 1 calc R . .
C63 C -0.0189(4) 0.4361(3) 0.6991(3) 0.0513(16) Uani 1 1 d . . .
H63A H -0.0350 0.4050 0.7244 0.062 Uiso 1 1 calc R . .
C64 C -0.0677(4) 0.4763(4) 0.6766(4) 0.064(2) Uani 1 1 d . . .
C65 C -0.0437(4) 0.5240(4) 0.6406(4) 0.071(2) Uani 1 1 d . . .
H65A H -0.0780 0.5532 0.6262 0.085 Uiso 1 1 calc R . .
C66 C 0.0279(4) 0.5281(3) 0.6267(3) 0.0487(14) Uani 1 1 d . . .
H66A H 0.0438 0.5600 0.6021 0.058 Uiso 1 1 calc R . .
C67 C 0.3193(3) 0.5492(2) 0.81740(18) 0.0239(9) Uani 1 1 d . . .
C68 C 0.3680(3) 0.5220(2) 0.86250(19) 0.0258(9) Uani 1 1 d . . .
C69 C 0.3356(3) 0.4675(2) 0.89868(19) 0.0288(10) Uani 1 1 d . . .
C70 C 0.3413(3) 0.5330(2) 0.92115(19) 0.0293(10) Uani 1 1 d . . .
H70A H 0.2950 0.5567 0.9259 0.035 Uiso 1 1 calc R . .
H70B H 0.3789 0.5411 0.9500 0.035 Uiso 1 1 calc R . .
C71 C 0.4476(3) 0.5238(2) 0.8489(2) 0.0315(10) Uani 1 1 d . . .
C72 C 0.4939(3) 0.5689(3) 0.8706(3) 0.0441(13) Uani 1 1 d . . .
H72A H 0.4753 0.5975 0.8972 0.053 Uiso 1 1 calc R . .
C73 C 0.5682(4) 0.5731(4) 0.8539(3) 0.0624(19) Uani 1 1 d . . .
H73A H 0.5999 0.6044 0.8681 0.075 Uiso 1 1 calc R . .
C74 C 0.5926(4) 0.5301(4) 0.8162(3) 0.0593(19) Uani 1 1 d . . .
C75 C 0.5485(4) 0.4837(4) 0.7945(3) 0.0522(16) Uani 1 1 d . . .
H75A H 0.5676 0.4545 0.7686 0.063 Uiso 1 1 calc R . .
C76 C 0.4767(3) 0.4808(3) 0.8113(2) 0.0393(12) Uani 1 1 d . . .
H76A H 0.4458 0.4489 0.7971 0.047 Uiso 1 1 calc R . .
C77 C 0.3904(3) 0.4187(2) 0.91931(19) 0.0298(10) Uani 1 1 d . . .
C78 C 0.4480(3) 0.4332(3) 0.9548(2) 0.0385(12) Uani 1 1 d . . .
H78A H 0.4556 0.4752 0.9657 0.046 Uiso 1 1 calc R . .
C79 C 0.4954(3) 0.3865(3) 0.9750(2) 0.0431(13) Uani 1 1 d . . .
H79A H 0.5350 0.3972 0.9989 0.052 Uiso 1 1 calc R . .
C80 C 0.4841(3) 0.3257(3) 0.9600(2) 0.0423(13) Uani 1 1 d . . .
H80A H 0.5149 0.2940 0.9747 0.051 Uiso 1 1 calc R . .
C81 C 0.4271(4) 0.3103(3) 0.9230(3) 0.0467(14) Uani 1 1 d . . .
H81A H 0.4203 0.2684 0.9113 0.056 Uiso 1 1 calc R . .
C82 C 0.3812(3) 0.3567(3) 0.9037(2) 0.0389(12) Uani 1 1 d . . .
H82A H 0.3423 0.3460 0.8791 0.047 Uiso 1 1 calc R . .
C83 C 0.2616(3) 0.4437(2) 0.8866(2) 0.0323(11) Uani 1 1 d . . .
C84 C 0.2081(4) 0.4417(3) 0.9281(3) 0.0459(14) Uani 1 1 d . . .
H84A H 0.2200 0.4562 0.9643 0.055 Uiso 1 1 calc R . .
C85 C 0.1385(4) 0.4193(4) 0.9180(3) 0.0593(18) Uani 1 1 d . . .
H85A H 0.1035 0.4186 0.9473 0.071 Uiso 1 1 calc R . .
C86 C 0.1189(4) 0.3981(4) 0.8670(4) 0.068(2) Uani 1 1 d . . .
H86A H 0.0705 0.3831 0.8607 0.081 Uiso 1 1 calc R . .
C87 C 0.1716(4) 0.3984(4) 0.8229(3) 0.062(2) Uani 1 1 d . . .
H87A H 0.1589 0.3832 0.7872 0.075 Uiso 1 1 calc R . .
C88 C 0.2422(4) 0.4217(3) 0.8336(2) 0.0450(14) Uani 1 1 d . . .
H88A H 0.2776 0.4226 0.8045 0.054 Uiso 1 1 calc R . .
C1S C -0.0308(8) 0.5952(6) 0.7830(7) 0.103(5) Uani 0.80 1 d P . .
H1SA H -0.0682 0.5645 0.7722 0.154 Uiso 0.80 1 calc PR . .
H1SB H -0.0148 0.6184 0.7501 0.154 Uiso 0.80 1 calc PR . .
H1SC H -0.0518 0.6240 0.8102 0.154 Uiso 0.80 1 calc PR . .
C2S C 0.0304(4) 0.5640(3) 0.8069(3) 0.0370(15) Uani 0.80 1 d P A .
H2S1 H 0.0129 0.5397 0.8392 0.044 Uiso 0.80 1 calc PR . .
H2S2 H 0.0499 0.5341 0.7793 0.044 Uiso 0.80 1 calc PR . .
C3S C 0.0808(7) 0.6336(6) 0.8774(4) 0.035(2) Uani 0.55 1 d P A 1
H3SA H 0.0318 0.6537 0.8786 0.042 Uiso 0.55 1 calc PR A 1
H3SB H 0.1183 0.6668 0.8802 0.042 Uiso 0.55 1 calc PR A 1
C4S C 0.0880(14) 0.5921(9) 0.9258(6) 0.096(7) Uani 0.55 1 d P A 1
H4SA H 0.0809 0.6161 0.9600 0.144 Uiso 0.55 1 calc PR A 1
H4SB H 0.1372 0.5733 0.9260 0.144 Uiso 0.55 1 calc PR A 1
H4SC H 0.0508 0.5592 0.9237 0.144 Uiso 0.55 1 calc PR A 1
C5S C 0.3846(8) 0.6280(7) 0.5751(5) 0.086(4) Uani 0.75 1 d P . .
H5SA H 0.3855 0.6515 0.5402 0.129 Uiso 0.75 1 calc PR . .
H5SB H 0.3340 0.6151 0.5834 0.129 Uiso 0.75 1 calc PR . .
H5SC H 0.4159 0.5911 0.5716 0.129 Uiso 0.75 1 calc PR . .
C6S C 0.4111(5) 0.6656(5) 0.6184(3) 0.051(2) Uani 0.75 1 d P . .
H6SA H 0.3802 0.7033 0.6224 0.061 Uiso 0.75 1 calc PR B 2
H6SB H 0.4624 0.6787 0.6110 0.061 Uiso 0.75 1 calc PR B 2
C7SA C 0.4749(6) 0.5985(8) 0.6829(6) 0.063(4) Uani 0.56 1 d P A 1
H7S1 H 0.4990 0.5822 0.6490 0.076 Uiso 0.56 1 calc PR A 1
H7S2 H 0.4637 0.5627 0.7074 0.076 Uiso 0.56 1 calc PR A 1
C7SB C 0.454(4) 0.6318(11) 0.690(3) 0.36(6) Uani 0.44 1 d P A 2
H7S3 H 0.4411 0.6205 0.7289 0.436 Uiso 0.44 1 calc PR A 2
H7S4 H 0.4679 0.6764 0.6907 0.436 Uiso 0.44 1 calc PR A 2
C8SA C 0.5273(18) 0.6413(15) 0.7124(17) 0.161(17) Uani 0.54 1 d P A 1
H8S1 H 0.5724 0.6187 0.7218 0.242 Uiso 0.54 1 calc PR A 1
H8S2 H 0.5042 0.6568 0.7465 0.242 Uiso 0.54 1 calc PR A 1
H8S3 H 0.5393 0.6765 0.6882 0.242 Uiso 0.54 1 calc PR A 1
C8SB C 0.5304(16) 0.591(2) 0.6733(10) 0.143(17) Uani 0.46 1 d P A 2
H8S4 H 0.5681 0.5974 0.7018 0.214 Uiso 0.46 1 calc PR A 2
H8S5 H 0.5490 0.6054 0.6373 0.214 Uiso 0.46 1 calc PR A 2
H8S6 H 0.5182 0.5467 0.6709 0.214 Uiso 0.46 1 calc PR A 2
C3SB C 0.1034(14) 0.6002(14) 0.8875(10) 0.042(6) Uani 0.25 1 d P A 2
H3S1 H 0.1048 0.5563 0.8998 0.050 Uiso 0.25 1 calc PR A 2
H3S2 H 0.1518 0.6192 0.8957 0.050 Uiso 0.25 1 calc PR A 2
C4SB C 0.0492(17) 0.6316(13) 0.9162(9) 0.049(6) Uani 0.25 1 d P A 2
H4SD H 0.0612 0.6320 0.9559 0.073 Uiso 0.25 1 calc PR A 2
H4SE H 0.0018 0.6106 0.9107 0.073 Uiso 0.25 1 calc PR A 2
H4SF H 0.0458 0.6744 0.9025 0.073 Uiso 0.25 1 calc PR A 2
O1 O 0.14114(17) 0.65640(15) 0.70826(12) 0.0245(6) Uani 1 1 d . . .
O2 O 0.25106(19) 0.68464(15) 0.67170(13) 0.0269(7) Uani 1 1 d . A .
O3 O 0.16925(18) 0.53309(14) 0.72698(13) 0.0263(7) Uani 1 1 d . . .
O4 O 0.25930(18) 0.55657(15) 0.66579(13) 0.0253(6) Uani 1 1 d . A .
O5 O 0.25445(18) 0.56551(15) 0.82974(12) 0.0249(6) Uani 1 1 d . . .
O6 O 0.34900(18) 0.55566(15) 0.77030(13) 0.0265(7) Uani 1 1 d . A .
O7 O 0.22393(18) 0.68974(14) 0.81350(13) 0.0244(6) Uani 1 1 d . . .
O8 O 0.33789(18) 0.68370(15) 0.77632(14) 0.0277(7) Uani 1 1 d . A .
O1S O 0.0890(2) 0.6028(2) 0.82452(16) 0.0281(9) Uani 0.80 1 d P . .
O2S O 0.4075(3) 0.6285(3) 0.6677(2) 0.0277(12) Uani 0.75 1 d P A .
Rh1 Rh 0.193274(17) 0.610897(13) 0.771848(11) 0.01947(9) Uani 1 1 d . A .
Rh2 Rh 0.303112(17) 0.619938(13) 0.719008(11) 0.01975(9) Uani 1 1 d . . .
O1W O 0.7217(11) 0.7527(9) 0.7018(8) 0.058(5) Uiso 0.25 1 d P . .
O2W O 0.8118(6) 0.3278(4) 0.1350(4) 0.059(2) Uiso 0.50 1 d P . .
O3W O 0.8102(3) 0.6601(2) 0.7100(2) 0.0620(12) Uiso 1 1 d . . .

loop_
_atom_site_aniso_label
_atom_site_aniso_U_11
_atom_site_aniso_U_22
_atom_site_aniso_U_33
_atom_site_aniso_U_23
_atom_site_aniso_U_13
_atom_site_aniso_U_12
Br1 0.0341(5) 0.1121(9) 0.2015(15) -0.0139(9) 0.0295(6) -0.0096(5)
Br2 0.0464(4) 0.0942(5) 0.0378(3) -0.0039(3) 0.0150(3) -0.0180(3)
Br3 0.0617(5) 0.1056(6) 0.0423(4) 0.0146(4) 0.0222(3) 0.0147(4)
Br4 0.0323(4) 0.1573(10) 0.1061(7) 0.0367(7) 0.0226(5) 0.0027(5)
C1 0.031(3) 0.023(2) 0.025(2) 0.0001(16) -0.0050(18) -0.0012(18)
C2 0.023(3) 0.032(2) 0.027(2) -0.0020(18) -0.0049(17) -0.0036(18)
C3 0.036(3) 0.042(3) 0.037(3) -0.011(2) -0.008(2) 0.006(2)
C4 0.027(3) 0.039(3) 0.034(3) -0.011(2) 0.0006(19) -0.009(2)
C5 0.062(4) 0.044(3) 0.038(3) -0.013(2) 0.010(3) -0.032(3)
C6 0.081(5) 0.041(3) 0.062(4) -0.020(3) 0.036(4) -0.025(3)
C7 0.162(12) 0.057(5) 0.109(9) -0.028(5) 0.103(9) -0.041(6)
C8 0.205(15) 0.082(7) 0.046(5) -0.010(4) 0.046(7) -0.063(8)
C9 0.151(10) 0.095(7) 0.036(4) 0.006(4) -0.019(5) -0.069(7)
C10 0.087(6) 0.080(5) 0.043(3) 0.006(3) -0.019(3) -0.055(4)
C11 0.031(3) 0.035(3) 0.034(3) -0.007(2) 0.000(2) -0.010(2)
C12 0.041(4) 0.052(3) 0.043(3) -0.009(3) -0.004(2) 0.001(3)
C13 0.065(5) 0.043(3) 0.057(4) -0.008(3) -0.010(3) 0.009(3)
C14 0.077(5) 0.041(3) 0.060(4) -0.016(3) -0.010(4) -0.012(3)
C15 0.079(6) 0.068(5) 0.042(3) -0.022(3) -0.015(3) -0.010(4)
C16 0.069(4) 0.044(3) 0.037(3) -0.009(2) -0.013(3) -0.003(3)
C17 0.031(3) 0.033(2) 0.023(2) -0.0059(18) -0.0053(18) -0.0049(19)
C18 0.038(3) 0.034(3) 0.030(2) 0.0072(19) 0.002(2) 0.005(2)
C19 0.037(3) 0.038(3) 0.047(3) -0.007(2) 0.004(2) 0.009(2)
C20 0.036(3) 0.046(3) 0.028(2) -0.002(2) 0.006(2) 0.002(2)
C21 0.041(3) 0.061(4) 0.030(3) 0.012(2) -0.006(2) -0.005(3)
C22 0.042(3) 0.031(2) 0.031(2) 0.0033(19) -0.004(2) 0.000(2)
C23 0.021(3) 0.025(2) 0.0211(19) -0.0013(16) -0.0018(16) 0.0027(16)
C24 0.025(3) 0.030(2) 0.023(2) 0.0048(17) 0.0000(17) 0.0047(18)
C25 0.021(2) 0.035(3) 0.033(2) 0.007(2) -0.0016(18) 0.0075(19)
C26 0.023(3) 0.034(2) 0.029(2) 0.0034(19) -0.0011(18) -0.0004(18)
C27 0.027(2) 0.027(2) 0.026(2) 0.0049(16) -0.0040(19) 0.005(2)
C28 0.034(3) 0.041(3) 0.036(3) -0.006(2) 0.004(2) -0.004(2)
C29 0.044(4) 0.040(3) 0.044(3) 0.004(2) 0.004(2) -0.006(2)
C30 0.029(3) 0.055(3) 0.028(2) 0.004(2) 0.003(2) -0.003(2)
C31 0.050(4) 0.064(4) 0.033(3) -0.011(3) 0.015(3) -0.015(3)
C32 0.041(3) 0.049(3) 0.036(3) -0.008(2) 0.011(2) -0.011(3)
C33 0.028(3) 0.038(3) 0.043(3) 0.012(2) 0.009(2) 0.008(2)
C34 0.059(4) 0.036(3) 0.053(3) 0.005(3) 0.017(3) 0.000(3)
C35 0.090(6) 0.037(3) 0.082(5) 0.009(3) 0.032(5) 0.008(3)
C36 0.087(6) 0.056(5) 0.092(6) 0.044(5) 0.042(5) 0.035(4)
C37 0.058(5) 0.083(6) 0.066(4) 0.047(4) 0.011(4) 0.021(4)
C38 0.041(4) 0.067(4) 0.051(4) 0.024(3) 0.004(3) 0.011(3)
C39 0.033(3) 0.024(2) 0.032(2) 0.0043(18) 0.0031(19) 0.0088(18)
C40 0.032(3) 0.043(3) 0.041(3) 0.004(2) 0.003(2) 0.002(2)
C41 0.044(4) 0.044(3) 0.055(3) 0.005(3) 0.018(3) 0.001(2)
C42 0.068(5) 0.052(3) 0.036(3) 0.001(3) 0.020(3) 0.013(3)
C43 0.065(5) 0.058(4) 0.029(3) -0.007(2) -0.005(3) 0.018(3)
C44 0.040(3) 0.032(3) 0.036(3) -0.001(2) 0.001(2) 0.011(2)
C45 0.027(2) 0.0222(19) 0.024(2) -0.0020(15) -0.0057(18) -0.0010(18)
C46 0.031(3) 0.028(2) 0.029(2) -0.0044(18) -0.0048(19) -0.0037(19)
C47 0.040(3) 0.044(3) 0.025(2) -0.0024(19) 0.000(2) -0.015(2)
C48 0.042(3) 0.036(3) 0.031(2) -0.0103(19) 0.004(2) -0.011(2)
C49 0.035(3) 0.034(3) 0.043(3) -0.018(2) 0.008(2) -0.003(2)
C50 0.055(4) 0.044(3) 0.052(3) -0.014(2) 0.003(3) 0.002(3)
C51 0.052(4) 0.062(4) 0.069(4) -0.012(3) -0.008(3) 0.020(3)
C52 0.036(5) 0.070(5) 0.132(9) -0.029(5) 0.002(5) 0.014(3)
C53 0.033(4) 0.066(5) 0.116(7) -0.020(5) 0.025(4) 0.002(3)
C54 0.053(4) 0.048(3) 0.065(4) -0.014(3) 0.025(3) -0.006(3)
C55 0.052(4) 0.046(3) 0.034(3) -0.021(2) 0.020(2) -0.021(3)
C56 0.059(4) 0.043(3) 0.056(4) -0.020(3) 0.025(3) -0.014(3)
C57 0.079(6) 0.047(4) 0.073(5) -0.021(3) 0.033(4) -0.018(4)
C58 0.081(6) 0.081(6) 0.060(4) -0.044(4) 0.036(4) -0.051(5)
C59 0.062(5) 0.081(5) 0.043(3) -0.023(3) 0.016(3) -0.042(4)
C60 0.062(4) 0.066(4) 0.033(3) -0.020(3) 0.011(3) -0.025(3)
C61 0.028(3) 0.036(3) 0.032(2) -0.013(2) 0.0011(19) -0.006(2)
C62 0.039(3) 0.040(3) 0.044(3) -0.009(2) 0.004(2) -0.008(2)
C63 0.041(4) 0.046(3) 0.067(4) -0.012(3) 0.018(3) -0.015(3)
C64 0.029(4) 0.074(5) 0.090(5) -0.020(4) 0.016(3) -0.012(3)
C65 0.042(5) 0.070(5) 0.101(6) -0.010(4) -0.014(4) 0.014(3)
C66 0.041(4) 0.051(3) 0.053(4) -0.001(3) -0.008(3) -0.003(3)
C67 0.027(3) 0.023(2) 0.022(2) 0.0014(15) 0.0001(17) 0.0002(17)
C68 0.024(2) 0.029(2) 0.024(2) 0.0058(17) -0.0021(18) 0.0005(18)
C69 0.029(3) 0.032(2) 0.025(2) 0.0076(19) 0.0052(18) 0.0042(19)
C70 0.030(3) 0.034(2) 0.024(2) -0.0012(18) 0.0019(18) 0.0035(19)
C71 0.027(3) 0.039(3) 0.029(2) 0.0085(19) -0.0007(19) 0.004(2)
C72 0.037(3) 0.052(3) 0.043(3) 0.006(2) 0.000(2) -0.005(3)
C73 0.033(4) 0.079(5) 0.075(5) 0.008(4) -0.003(3) -0.018(3)
C74 0.026(3) 0.097(6) 0.055(4) 0.021(4) 0.014(3) 0.010(3)
C75 0.039(4) 0.069(4) 0.048(3) 0.018(3) 0.011(3) 0.012(3)
C76 0.038(3) 0.045(3) 0.035(3) 0.007(2) 0.006(2) 0.012(2)
C77 0.030(3) 0.036(3) 0.023(2) 0.0083(19) 0.0048(18) 0.003(2)
C78 0.038(3) 0.040(3) 0.038(3) 0.006(2) -0.001(2) 0.004(2)
C79 0.038(3) 0.057(3) 0.034(3) 0.009(3) -0.006(2) 0.014(3)
C80 0.040(3) 0.044(3) 0.042(3) 0.015(2) 0.006(2) 0.018(2)
C81 0.054(4) 0.039(3) 0.048(3) 0.008(2) 0.000(3) 0.008(3)
C82 0.043(3) 0.040(3) 0.034(3) 0.003(2) -0.004(2) 0.003(2)
C83 0.033(3) 0.030(2) 0.034(2) 0.009(2) -0.005(2) 0.005(2)
C84 0.049(4) 0.046(3) 0.043(3) 0.009(2) 0.003(3) -0.001(3)
C85 0.037(4) 0.074(5) 0.067(4) 0.012(4) 0.015(3) -0.017(3)
C86 0.028(4) 0.067(5) 0.108(6) 0.032(4) -0.008(4) -0.016(3)
C87 0.046(4) 0.067(4) 0.075(5) 0.014(4) -0.026(3) -0.023(3)
C88 0.039(4) 0.055(3) 0.041(3) 0.005(3) -0.007(2) -0.013(3)
C1S 0.086(9) 0.075(7) 0.146(13) 0.006(8) -0.067(9) -0.010(6)
C2S 0.021(3) 0.037(3) 0.053(4) -0.013(3) 0.012(3) -0.010(2)
C3S 0.041(6) 0.050(6) 0.014(4) -0.007(4) 0.007(4) -0.006(5)
C4S 0.18(2) 0.091(12) 0.020(7) 0.020(7) -0.027(9) -0.045(14)
C5S 0.074(8) 0.109(10) 0.076(7) 0.009(7) 0.005(6) -0.011(7)
C6S 0.039(5) 0.070(5) 0.044(4) 0.019(4) 0.014(3) 0.006(4)
C7SA 0.016(6) 0.112(11) 0.063(7) 0.062(8) 0.017(5) 0.037(6)
C7SB 0.67(11) 0.027(11) 0.39(7) -0.04(2) 0.50(8) -0.05(3)
C8SA 0.14(3) 0.13(2) 0.22(4) 0.01(2) -0.13(3) 0.006(18)
C8SB 0.081(19) 0.27(5) 0.075(14) 0.07(2) 0.018(13) 0.10(2)
C3SB 0.042(14) 0.048(14) 0.035(15) 0.011(10) -0.014(10) 0.019(11)
C4SB 0.072(18) 0.054(15) 0.020(10) 0.004(10) 0.003(11) 0.008(13)
O1 0.0202(16) 0.0280(15) 0.0252(15) 0.0029(12) -0.0008(12) 0.0003(12)
O2 0.0260(19) 0.0277(16) 0.0269(15) 0.0038(12) -0.0015(13) 0.0005(13)
O3 0.0292(18) 0.0262(15) 0.0234(15) -0.0013(12) 0.0045(12) -0.0052(12)
O4 0.0240(18) 0.0294(16) 0.0226(14) -0.0038(12) 0.0008(12) -0.0022(13)
O5 0.0199(17) 0.0311(16) 0.0239(14) 0.0042(12) -0.0015(12) 0.0037(12)
O6 0.0229(17) 0.0298(15) 0.0266(16) 0.0026(13) 0.0025(13) 0.0054(12)
O7 0.0227(18) 0.0244(15) 0.0262(15) -0.0044(12) 0.0004(11) -0.0008(12)
O8 0.0250(17) 0.0300(15) 0.0282(16) -0.0068(13) 0.0033(13) -0.0046(12)
O1S 0.022(2) 0.040(2) 0.0222(19) -0.0102(16) 0.0114(15) -0.0099(17)
O2S 0.008(2) 0.044(3) 0.031(2) 0.011(2) 0.0045(18) 0.0046(18)
Rh1 0.01872(17) 0.02169(14) 0.01799(14) -0.00023(10) 0.00053(11) -0.00033(12)
Rh2 0.01862(17) 0.02233(14) 0.01828(14) 0.00042(10) 0.00053(11) -0.00007(12)

loop_
_atom_type_symbol
_atom_type_description
_atom_type_scat_dispersion_real
_atom_type_scat_dispersion_imag
_atom_type_scat_source
C C 0.0181 0.0091 'International Tables Vol C Tables 4.2.6.8 and 6.1.1.4'
H H 0.0000 0.0000 'International Tables Vol C Tables 4.2.6.8 and 6.1.1.4'
O O 0.0492 0.0322 'International Tables Vol C Tables 4.2.6.8 and 6.1.1.4'
Br Br -0.6763 1.2805 'International Tables Vol C Tables 4.2.6.8 and 6.1.1.4'
Rh Rh 0.0927 3.6045 'International Tables Vol C Tables 4.2.6.8 and 6.1.1.4'

loop_
_geom_angle_atom_site_label_1
_geom_angle_atom_site_label_2
_geom_angle_atom_site_label_3
_geom_angle
O7 C1 O8 126.0(4)
O7 C1 C2 117.1(4)
O8 C1 C2 116.9(4)
C17 C2 C3 120.8(4)
C17 C2 C1 112.4(4)
C3 C2 C1 115.6(4)
C17 C2 C4 121.1(4)
C3 C2 C4 58.4(4)
C1 C2 C4 118.7(4)
C4 C3 C2 62.5(3)
C4 C3 H3A 117.5
C2 C3 H3A 117.5
C4 C3 H3B 117.5
C2 C3 H3B 117.5
H3A C3 H3B 114.6
C3 C4 C5 118.2(5)
C3 C4 C11 119.3(4)
C5 C4 C11 113.8(5)
C3 C4 C2 59.2(4)
C5 C4 C2 117.6(4)
C11 C4 C2 118.3(4)
C6 C5 C10 119.9(7)
C6 C5 C4 119.3(7)
C10 C5 C4 120.8(6)
C5 C6 C7 120.4(11)
C5 C6 H6A 119.8
C7 C6 H6A 119.8
C8 C7 C6 119.8(11)
C8 C7 H7A 120.1
C6 C7 H7A 120.1
C9 C8 C7 118.3(8)
C9 C8 H8A 120.9
C7 C8 H8A 120.9
C8 C9 C10 122.6(11)
C8 C9 H9A 118.7
C10 C9 H9A 118.7
C9 C10 C5 118.9(10)
C9 C10 H10A 120.5
C5 C10 H10A 120.5
C16 C11 C12 117.2(5)
C16 C11 C4 122.1(5)
C12 C11 C4 120.8(5)
C13 C12 C11 121.9(6)
C13 C12 H12A 119.0
C11 C12 H12A 119.0
C14 C13 C12 120.0(7)
C14 C13 H13A 120.0
C12 C13 H13A 120.0
C15 C14 C13 119.1(6)
C15 C14 H14A 120.5
C13 C14 H14A 120.5
C14 C15 C16 121.6(6)
C14 C15 H15A 119.2
C16 C15 H15A 119.2
C11 C16 C15 120.1(6)
C11 C16 H16A 119.9
C15 C16 H16A 119.9
C22 C17 C18 118.5(5)
C22 C17 C2 118.7(5)
C18 C17 C2 122.7(4)
C19 C18 C17 120.4(5)
C19 C18 H18A 119.8
C17 C18 H18A 119.8
C18 C19 C20 120.2(5)
C18 C19 H19A 119.9
C20 C19 H19A 119.9
C21 C20 C19 120.7(5)
C21 C20 Br3 118.9(4)
C19 C20 Br3 120.4(4)
C20 C21 C22 119.4(5)
C20 C21 H21A 120.3
C22 C21 H21A 120.3
C17 C22 C21 120.7(5)
C17 C22 H22A 119.6
C21 C22 H22A 119.6
O2 C23 O1 126.1(4)
O2 C23 C24 116.1(4)
O1 C23 C24 117.8(4)
C26 C24 C23 118.8(4)
C26 C24 C27 118.0(4)
C23 C24 C27 112.6(4)
C26 C24 C25 59.1(3)
C23 C24 C25 119.0(4)
C27 C24 C25 119.6(4)
C26 C25 C33 121.9(4)
C26 C25 C39 115.2(4)
C33 C25 C39 113.1(4)
C26 C25 C24 58.9(3)
C33 C25 C24 117.5(4)
C39 C25 C24 120.2(4)
C24 C26 C25 62.0(3)
C24 C26 H26A 117.6
C25 C26 H26A 117.6
C24 C26 H26B 117.6
C25 C26 H26B 117.6
H26A C26 H26B 114.7
C28 C27 C32 117.9(5)
C28 C27 C24 122.0(4)
C32 C27 C24 119.9(4)
C29 C28 C27 122.5(5)
C29 C28 H28A 118.7
C27 C28 H28A 118.7
C30 C29 C28 118.8(5)
C30 C29 H29A 120.6
C28 C29 H29A 120.6
C29 C30 C31 121.5(5)
C29 C30 Br2 120.5(4)
C31 C30 Br2 118.0(4)
C30 C31 C32 118.8(5)
C30 C31 H31A 120.6
C32 C31 H31A 120.6
C31 C32 C27 120.4(5)
C31 C32 H32A 119.8
C27 C32 H32A 119.8
C38 C33 C34 118.7(6)
C38 C33 C25 123.1(6)
C34 C33 C25 118.3(5)
C35 C34 C33 121.4(7)
C35 C34 H34A 119.3
C33 C34 H34A 119.3
C34 C35 C36 119.4(8)
C34 C35 H35A 120.3
C36 C35 H35A 120.3
C37 C36 C35 119.0(6)
C37 C36 H36A 120.5
C35 C36 H36A 120.5
C36 C37 C38 122.2(8)
C36 C37 H37A 118.9
C38 C37 H37A 118.9
C33 C38 C37 119.2(8)
C33 C38 H38A 120.4
C37 C38 H38A 120.4
C44 C39 C40 119.0(5)
C44 C39 C25 122.3(5)
C40 C39 C25 118.6(5)
C41 C40 C39 121.7(6)
C41 C40 H40A 119.1
C39 C40 H40A 119.1
C40 C41 C42 119.8(6)
C40 C41 H41A 120.1
C42 C41 H41A 120.1
C43 C42 C41 118.9(5)
C43 C42 H42A 120.6
C41 C42 H42A 120.6
C42 C43 C44 121.3(6)
C42 C43 H43A 119.3
C44 C43 H43A 119.3
C39 C44 C43 119.2(6)
C39 C44 H44A 120.4
C43 C44 H44A 120.4
O4 C45 O3 126.7(4)
O4 C45 C46 117.9(4)
O3 C45 C46 115.4(4)
C61 C46 C47 119.7(4)
C61 C46 C45 113.4(4)
C47 C46 C45 116.0(4)
C61 C46 C48 119.9(4)
C47 C46 C48 58.6(3)
C45 C46 C48 118.8(4)
C48 C47 C46 62.6(3)
C48 C47 H47A 117.5
C46 C47 H47A 117.5
C48 C47 H47B 117.5
C46 C47 H47B 117.5
H47A C47 H47B 114.6
C49 C48 C47 116.9(5)
C49 C48 C55 115.1(5)
C47 C48 C55 119.6(5)
C49 C48 C46 117.0(4)
C47 C48 C46 58.9(3)
C55 C48 C46 118.0(5)
C50 C49 C54 117.7(6)
C50 C49 C48 121.9(5)
C54 C49 C48 120.3(6)
C49 C50 C51 120.3(7)
C49 C50 H50A 119.8
C51 C50 H50A 119.8
C52 C51 C50 119.8(8)
C52 C51 H51 120.1
C50 C51 H51 120.1
C53 C52 C51 121.0(8)
C53 C52 H52A 119.5
C51 C52 H52A 119.5
C52 C53 C54 119.4(8)
C52 C53 H53A 120.3
C54 C53 H53A 120.3
C53 C54 C49 121.7(8)
C53 C54 H54A 119.1
C49 C54 H54A 119.1
C56 C55 C60 119.1(6)
C56 C55 C48 120.3(6)
C60 C55 C48 120.6(6)
C55 C56 C57 121.1(8)
C55 C56 H56A 119.4
C57 C56 H56A 119.4
C58 C57 C56 119.6(8)
C58 C57 H57A 120.2
C56 C57 H57A 120.2
C59 C58 C57 118.8(6)
C59 C58 H58A 120.6
C57 C58 H58A 120.6
C58 C59 C60 122.8(8)
C58 C59 H59A 118.6
C60 C59 H59A 118.6
C59 C60 C55 118.6(8)
C59 C60 H60A 120.7
C55 C60 H60A 120.7
C66 C61 C62 117.8(5)
C66 C61 C46 120.6(5)
C62 C61 C46 121.4(5)
C63 C62 C61 121.7(6)
C63 C62 H62A 119.1
C61 C62 H62A 119.1
C64 C63 C62 119.4(7)
C64 C63 H63A 120.3
C62 C63 H63A 120.3
C63 C64 C65 120.5(6)
C63 C64 Br1 119.2(6)
C65 C64 Br1 120.4(6)
C66 C65 C64 119.9(7)
C66 C65 H65A 120.0
C64 C65 H65A 120.0
C65 C66 C61 120.6(7)
C65 C66 H66A 119.7
C61 C66 H66A 119.7
O6 C67 O5 125.4(4)
O6 C67 C68 115.8(4)
O5 C67 C68 118.8(4)
C71 C68 C70 121.0(4)
C71 C68 C67 113.6(4)
C70 C68 C67 114.9(4)
C71 C68 C69 120.4(4)
C70 C68 C69 58.6(3)
C67 C68 C69 117.7(4)
C83 C69 C70 117.2(4)
C83 C69 C77 115.0(4)
C70 C69 C77 118.6(4)
C83 C69 C68 119.5(4)
C70 C69 C68 58.6(3)
C77 C69 C68 116.6(4)
C68 C70 C69 62.8(3)
C68 C70 H70A 117.5
C69 C70 H70A 117.5
C68 C70 H70B 117.5
C69 C70 H70B 117.5
H70A C70 H70B 114.6
C72 C71 C76 118.5(5)
C72 C71 C68 121.8(5)
C76 C71 C68 119.6(5)
C71 C72 C73 121.2(6)
C71 C72 H72A 119.4
C73 C72 H72A 119.4
C74 C73 C72 117.0(7)
C74 C73 H73A 121.5
C72 C73 H73A 121.5
C73 C74 C75 123.4(6)
C73 C74 Br4 119.3(6)
C75 C74 Br4 117.3(6)
C76 C75 C74 118.3(7)
C76 C75 H75A 120.9
C74 C75 H75A 120.9
C75 C76 C71 121.5(6)
C75 C76 H76A 119.3
C71 C76 H76A 119.3
C78 C77 C82 118.0(5)
C78 C77 C69 122.5(5)
C82 C77 C69 119.4(5)
C77 C78 C79 121.0(6)
C77 C78 H78A 119.5
C79 C78 H78A 119.5
C80 C79 C78 119.8(6)
C80 C79 H79A 120.1
C78 C79 H79A 120.1
C79 C80 C81 120.1(5)
C79 C80 H80A 119.9
C81 C80 H80A 119.9
C82 C81 C80 119.2(6)
C82 C81 H81A 120.4
C80 C81 H81A 120.4
C81 C82 C77 121.8(6)
C81 C82 H82A 119.1
C77 C82 H82A 119.1
C84 C83 C88 117.8(5)
C84 C83 C69 120.5(5)
C88 C83 C69 121.7(5)
C85 C84 C83 121.6(6)
C85 C84 H84A 119.2
C83 C84 H84A 119.2
C86 C85 C84 121.3(7)
C86 C85 H85A 119.3
C84 C85 H85A 119.3
C85 C86 C87 119.6(6)
C85 C86 H86A 120.2
C87 C86 H86A 120.2
C88 C87 C86 118.7(7)
C88 C87 H87A 120.7
C86 C87 H87A 120.7
C87 C88 C83 121.0(7)
C87 C88 H88A 119.5
C83 C88 H88A 119.5
C2S C1S H1SA 109.5
C2S C1S H1SB 109.5
H1SA C1S H1SB 109.5
C2S C1S H1SC 109.5
H1SA C1S H1SC 109.5
H1SB C1S H1SC 109.5
O1S C2S C1S 115.7(7)
O1S C2S H2S1 108.4
C1S C2S H2S1 108.4
O1S C2S H2S2 108.4
C1S C2S H2S2 108.4
H2S1 C2S H2S2 107.4
O1S C3S C4S 114.3(12)
O1S C3S H3SA 108.7
C4S C3S H3SA 108.7
O1S C3S H3SB 108.7
C4S C3S H3SB 108.7
H3SA C3S H3SB 107.6
C3S C4S H4SA 109.5
C3S C4S H4SB 109.5
H4SA C4S H4SB 109.5
C3S C4S H4SC 109.5
H4SA C4S H4SC 109.5
H4SB C4S H4SC 109.5
C6S C5S H5SA 109.5
C6S C5S H5SB 109.5
H5SA C5S H5SB 109.5
C6S C5S H5SC 109.5
H5SA C5S H5SC 109.5
H5SB C5S H5SC 109.5
C5S C6S O2S 106.1(9)
C5S C6S C7SB 123.8(13)
O2S C6S C7SB 27.4(16)
C5S C6S H6SA 110.5
O2S C6S H6SA 110.5
C7SB C6S H6SA 115.3
C5S C6S H6SB 110.5
O2S C6S H6SB 110.5
C7SB C6S H6SB 83.9
H6SA C6S H6SB 108.7
O2S C7SA C8SA 112.7(17)
O2S C7SA H7S1 109.0
C8SA C7SA H7S1 109.0
O2S C7SA H7S2 109.0
C8SA C7SA H7S2 109.0
H7S1 C7SA H7S2 107.8
O2S C7SB C8SB 121(4)
O2S C7SB C6S 41(3)
C8SB C7SB C6S 107(2)
O2S C7SB H7S3 107.0
C8SB C7SB H7S3 107.0
C6S C7SB H7S3 143.0
O2S C7SB H7S4 107.0
C8SB C7SB H7S4 107.0
C6S C7SB H7S4 76.3
H7S3 C7SB H7S4 106.7
C7SA C8SA H8S1 109.5
C7SA C8SA H8S2 109.5
H8S1 C8SA H8S2 109.5
C7SA C8SA H8S3 109.5
H8S1 C8SA H8S3 109.5
H8S2 C8SA H8S3 109.5
C7SB C8SB H8S4 109.5
C7SB C8SB H8S5 109.5
H8S4 C8SB H8S5 109.5
C7SB C8SB H8S6 109.5
H8S4 C8SB H8S6 109.5
H8S5 C8SB H8S6 109.5
C4SB C3SB O1S 111(2)
C4SB C3SB H3S1 109.5
O1S C3SB H3S1 109.5
C4SB C3SB H3S2 109.5
O1S C3SB H3S2 109.5
H3S1 C3SB H3S2 108.1
C3SB C4SB H4SD 109.5
C3SB C4SB H4SE 109.5
H4SD C4SB H4SE 109.5
C3SB C4SB H4SF 109.5
H4SD C4SB H4SF 109.5
H4SE C4SB H4SF 109.5
C23 O1 Rh1 117.3(3)
C23 O2 Rh2 116.9(3)
C45 O3 Rh1 114.8(3)
C45 O4 Rh2 117.8(3)
C67 O5 Rh1 118.8(3)
C67 O6 Rh2 116.4(3)
C1 O7 Rh1 116.1(3)
C1 O8 Rh2 118.0(3)
C2S O1S C3S 117.2(6)
C2S O1S C3SB 113.7(12)
C3S O1S C3SB 33.4(10)
C2S O1S Rh1 120.0(3)
C3S O1S Rh1 122.7(5)
C3SB O1S Rh1 114.1(10)
C7SB O2S C7SA 34.6(15)
C7SB O2S C6S 111.7(17)
C7SA O2S C6S 115.1(6)
C7SB O2S Rh2 114.4(15)
C7SA O2S Rh2 122.6(5)
C6S O2S Rh2 122.2(4)
O5 Rh1 O3 94.97(13)
O5 Rh1 O7 84.99(13)
O3 Rh1 O7 175.94(13)
O5 Rh1 O1 174.01(13)
O3 Rh1 O1 84.07(13)
O7 Rh1 O1 95.55(13)
O5 Rh1 O1S 92.08(14)
O3 Rh1 O1S 93.09(13)
O7 Rh1 O1S 90.96(13)
O1 Rh1 O1S 93.88(15)
O5 Rh1 Rh2 86.96(9)
O3 Rh1 Rh2 87.90(9)
O7 Rh1 Rh2 88.05(9)
O1 Rh1 Rh2 87.09(9)
O1S Rh1 Rh2 178.68(10)
O2 Rh2 O6 175.83(13)
O2 Rh2 O4 85.58(13)
O6 Rh2 O4 95.06(13)
O2 Rh2 O8 93.63(14)
O6 Rh2 O8 85.34(13)
O4 Rh2 O8 174.62(13)
O2 Rh2 O2S 91.66(16)
O6 Rh2 O2S 92.44(16)
O4 Rh2 O2S 92.21(17)
O8 Rh2 O2S 93.13(18)
O2 Rh2 Rh1 88.00(10)
O6 Rh2 Rh1 87.92(9)
O4 Rh2 Rh1 87.34(9)
O8 Rh2 Rh1 87.31(9)
O2S Rh2 Rh1 179.46(13)

loop_
_geom_bond_atom_site_label_1
_geom_bond_atom_site_label_2
_geom_bond_distance
Br1 C64 1.905(7)
Br2 C30 1.914(5)
Br3 C20 1.908(5)
Br4 C74 1.918(6)
C1 O7 1.260(6)
C1 O8 1.275(6)
C1 C2 1.514(6)
C2 C17 1.501(7)
C2 C3 1.509(7)
C2 C4 1.558(7)
C3 C4 1.496(8)
C3 H3A 0.9900
C3 H3B 0.9900
C4 C5 1.515(8)
C4 C11 1.518(7)
C5 C6 1.367(10)
C5 C10 1.388(11)
C6 C7 1.396(13)
C6 H6A 0.9500
C7 C8 1.39(2)
C7 H7A 0.9500
C8 C9 1.366(19)
C8 H8A 0.9500
C9 C10 1.372(11)
C9 H9A 0.9500
C10 H10A 0.9500
C11 C16 1.376(8)
C11 C12 1.396(9)
C12 C13 1.381(9)
C12 H12A 0.9500
C13 C14 1.367(10)
C13 H13A 0.9500
C14 C15 1.355(11)
C14 H14A 0.9500
C15 C16 1.402(9)
C15 H15A 0.9500
C16 H16A 0.9500
C17 C22 1.388(7)
C17 C18 1.398(7)
C18 C19 1.366(8)
C18 H18A 0.9500
C19 C20 1.380(8)
C19 H19A 0.9500
C20 C21 1.369(9)
C21 C22 1.389(8)
C21 H21A 0.9500
C22 H22A 0.9500
C23 O2 1.262(6)
C23 O1 1.280(6)
C23 C24 1.507(6)
C24 C26 1.500(7)
C24 C27 1.518(6)
C24 C25 1.546(7)
C25 C26 1.503(7)
C25 C33 1.505(7)
C25 C39 1.512(7)
C26 H26A 0.9900
C26 H26B 0.9900
C27 C28 1.375(8)
C27 C32 1.392(7)
C28 C29 1.367(8)
C28 H28A 0.9500
C29 C30 1.360(8)
C29 H29A 0.9500
C30 C31 1.379(9)
C31 C32 1.392(8)
C31 H31A 0.9500
C32 H32A 0.9500
C33 C38 1.397(9)
C33 C34 1.407(9)
C34 C35 1.382(9)
C34 H34A 0.9500
C35 C36 1.419(14)
C35 H35A 0.9500
C36 C37 1.360(15)
C36 H36A 0.9500
C37 C38 1.405(10)
C37 H37A 0.9500
C38 H38A 0.9500
C39 C44 1.378(8)
C39 C40 1.393(8)
C40 C41 1.351(8)
C40 H40A 0.9500
C41 C42 1.417(10)
C41 H41A 0.9500
C42 C43 1.353(10)
C42 H42A 0.9500
C43 C44 1.414(8)
C43 H43A 0.9500
C44 H44A 0.9500
C45 O4 1.258(6)
C45 O3 1.270(6)
C45 C46 1.515(6)
C46 C61 1.496(8)
C46 C47 1.506(7)
C46 C48 1.562(7)
C47 C48 1.502(8)
C47 H47A 0.9900
C47 H47B 0.9900
C48 C49 1.500(9)
C48 C55 1.523(7)
C49 C50 1.378(9)
C49 C54 1.398(8)
C50 C51 1.390(11)
C50 H50A 0.9500
C51 C52 1.368(13)
C51 H51 0.9500
C52 C53 1.354(15)
C52 H52A 0.9500
C53 C54 1.366(12)
C53 H53A 0.9500
C54 H54A 0.9500
C55 C56 1.368(10)
C55 C60 1.414(10)
C56 C57 1.403(10)
C56 H56A 0.9500
C57 C58 1.398(14)
C57 H57A 0.9500
C58 C59 1.356(14)
C58 H58A 0.9500
C59 C60 1.385(9)
C59 H59A 0.9500
C60 H60A 0.9500
C61 C66 1.398(9)
C61 C62 1.401(8)
C62 C63 1.362(9)
C62 H62A 0.9500
C63 C64 1.352(12)
C63 H63A 0.9500
C64 C65 1.413(13)
C65 C66 1.346(11)
C65 H65A 0.9500
C66 H66A 0.9500
C67 O6 1.263(6)
C67 O5 1.265(6)
C67 C68 1.518(6)
C68 C71 1.483(7)
C68 C70 1.512(6)
C68 C69 1.574(6)
C69 C83 1.468(8)
C69 C70 1.512(7)
C69 C77 1.528(7)
C70 H70A 0.9900
C70 H70B 0.9900
C71 C72 1.384(8)
C71 C76 1.398(8)
C72 C73 1.413(10)
C72 H72A 0.9500
C73 C74 1.369(12)
C73 H73A 0.9500
C74 C75 1.382(12)
C75 C76 1.369(9)
C75 H75A 0.9500
C76 H76A 0.9500
C77 C78 1.387(8)
C77 C82 1.396(8)
C78 C79 1.407(8)
C78 H78A 0.9500
C79 C80 1.371(9)
C79 H79A 0.9500
C80 C81 1.407(9)
C80 H80A 0.9500
C81 C82 1.380(8)
C81 H81A 0.9500
C82 H82A 0.9500
C83 C84 1.394(8)
C83 C88 1.407(8)
C84 C85 1.375(10)
C84 H84A 0.9500
C85 C86 1.356(12)
C85 H85A 0.9500
C86 C87 1.429(12)
C86 H86A 0.9500
C87 C88 1.401(9)
C87 H87A 0.9500
C88 H88A 0.9500
C1S C2S 1.420(14)
C1S H1SA 0.9800
C1S H1SB 0.9800
C1S H1SC 0.9800
C2S O1S 1.417(7)
C2S H2S1 0.9900
C2S H2S2 0.9900
C3S O1S 1.442(9)
C3S C4S 1.474(17)
C3S H3SA 0.9900
C3S H3SB 0.9900
C4S H4SA 0.9800
C4S H4SB 0.9800
C4S H4SC 0.9800
C5S C6S 1.404(17)
C5S H5SA 0.9800
C5S H5SB 0.9800
C5S H5SC 0.9800
C6S O2S 1.433(9)
C6S C7SB 2.03(8)
C6S H6SA 0.9900
C6S H6SB 0.9900
C7SA O2S 1.432(11)
C7SA C8SA 1.50(3)
C7SA H7S1 0.9900
C7SA H7S2 0.9900
C7SB O2S 1.01(10)
C7SB C8SB 1.69(6)
C7SB H7S3 0.9900
C7SB H7S4 0.9900
C8SA H8S1 0.9800
C8SA H8S2 0.9800
C8SA H8S3 0.9800
C8SB H8S4 0.9800
C8SB H8S5 0.9800
C8SB H8S6 0.9800
C3SB C4SB 1.38(4)
C3SB O1S 1.54(2)
C3SB H3S1 0.9900
C3SB H3S2 0.9900
C4SB H4SD 0.9800
C4SB H4SE 0.9800
C4SB H4SF 0.9800
O1 Rh1 2.049(3)
O2 Rh2 2.031(3)
O3 Rh1 2.038(3)
O4 Rh2 2.032(3)
O5 Rh1 2.032(3)
O6 Rh2 2.032(3)
O7 Rh1 2.046(3)
O8 Rh2 2.045(3)
O1S Rh1 2.287(4)
O2S Rh2 2.270(5)
Rh1 Rh2 2.3746(4)

loop_
_geom_torsion_atom_site_label_1
_geom_torsion_atom_site_label_2
_geom_torsion_atom_site_label_3
_geom_torsion_atom_site_label_4
_geom_torsion
O7 C1 C2 C17 12.3(6)
O8 C1 C2 C17 -165.0(4)
O7 C1 C2 C3 156.4(4)
O8 C1 C2 C3 -20.9(6)
O7 C1 C2 C4 -137.2(4)
O8 C1 C2 C4 45.5(6)
C17 C2 C3 C4 -109.8(5)
C1 C2 C3 C4 109.3(5)
C2 C3 C4 C5 -107.0(5)
C2 C3 C4 C11 107.4(5)
C17 C2 C4 C3 109.3(5)
C1 C2 C4 C3 -103.9(5)
C17 C2 C4 C5 -142.7(5)
C3 C2 C4 C5 108.0(6)
C1 C2 C4 C5 4.1(7)
C17 C2 C4 C11 0.3(7)
C3 C2 C4 C11 -109.0(5)
C1 C2 C4 C11 147.1(5)
C3 C4 C5 C6 -49.5(7)
C11 C4 C5 C6 97.9(6)
C2 C4 C5 C6 -117.4(6)
C3 C4 C5 C10 134.2(6)
C11 C4 C5 C10 -78.3(7)
C2 C4 C5 C10 66.3(8)
C10 C5 C6 C7 -1.3(9)
C4 C5 C6 C7 -177.6(6)
C5 C6 C7 C8 3.6(12)
C6 C7 C8 C9 -4.8(14)
C7 C8 C9 C10 3.8(15)
C8 C9 C10 C5 -1.5(13)
C6 C5 C10 C9 0.2(10)
C4 C5 C10 C9 176.4(7)
C3 C4 C11 C16 -6.1(8)
C5 C4 C11 C16 -153.2(6)
C2 C4 C11 C16 62.5(8)
C3 C4 C11 C12 173.6(5)
C5 C4 C11 C12 26.5(8)
C2 C4 C11 C12 -117.8(6)
C16 C11 C12 C13 0.6(10)
C4 C11 C12 C13 -179.2(6)
C11 C12 C13 C14 -0.7(12)
C12 C13 C14 C15 0.8(13)
C13 C14 C15 C16 -0.9(13)
C12 C11 C16 C15 -0.6(10)
C4 C11 C16 C15 179.1(6)
C14 C15 C16 C11 0.8(12)
C3 C2 C17 C22 -56.8(6)
C1 C2 C17 C22 85.2(5)
C4 C2 C17 C22 -126.1(5)
C3 C2 C17 C18 125.7(5)
C1 C2 C17 C18 -92.4(6)
C4 C2 C17 C18 56.4(7)
C22 C17 C18 C19 -0.9(8)
C2 C17 C18 C19 176.7(5)
C17 C18 C19 C20 -0.5(9)
C18 C19 C20 C21 1.0(9)
C18 C19 C20 Br3 -179.9(5)
C19 C20 C21 C22 -0.1(9)
Br3 C20 C21 C22 -179.2(4)
C18 C17 C22 C21 1.7(8)
C2 C17 C22 C21 -175.9(5)
C20 C21 C22 C17 -1.2(9)
O2 C23 C24 C26 160.3(4)
O1 C23 C24 C26 -20.3(6)
O2 C23 C24 C27 16.3(6)
O1 C23 C24 C27 -164.3(4)
O2 C23 C24 C25 -131.1(5)
O1 C23 C24 C25 48.3(6)
C23 C24 C25 C26 -108.0(5)
C27 C24 C25 C26 106.8(5)
C26 C24 C25 C33 -112.4(5)
C23 C24 C25 C33 139.6(5)
C27 C24 C25 C33 -5.6(7)
C26 C24 C25 C39 102.9(5)
C23 C24 C25 C39 -5.1(7)
C27 C24 C25 C39 -150.3(5)
C23 C24 C26 C25 108.5(4)
C27 C24 C26 C25 -109.5(5)
C33 C25 C26 C24 105.1(5)
C39 C25 C26 C24 -111.5(4)
C26 C24 C27 C28 132.6(5)
C23 C24 C27 C28 -83.1(6)
C25 C24 C27 C28 64.1(7)
C26 C24 C27 C32 -51.0(7)
C23 C24 C27 C32 93.3(6)
C25 C24 C27 C32 -119.5(5)
C32 C27 C28 C29 -0.8(8)
C24 C27 C28 C29 175.7(5)
C27 C28 C29 C30 0.0(9)
C28 C29 C30 C31 1.5(9)
C28 C29 C30 Br2 -178.8(5)
C29 C30 C31 C32 -2.1(10)
Br2 C30 C31 C32 178.2(5)
C30 C31 C32 C27 1.2(10)
C28 C27 C32 C31 0.2(9)
C24 C27 C32 C31 -176.3(6)
C26 C25 C33 C38 6.5(8)
C39 C25 C33 C38 -137.7(6)
C24 C25 C33 C38 75.2(7)
C26 C25 C33 C34 -174.0(5)
C39 C25 C33 C34 41.8(7)
C24 C25 C33 C34 -105.3(6)
C38 C33 C34 C35 1.3(9)
C25 C33 C34 C35 -178.2(6)
C33 C34 C35 C36 -2.8(11)
C34 C35 C36 C37 3.1(12)
C35 C36 C37 C38 -1.9(12)
C34 C33 C38 C37 -0.1(9)
C25 C33 C38 C37 179.4(6)
C36 C37 C38 C33 0.4(11)
C26 C25 C39 C44 118.3(5)
C33 C25 C39 C44 -95.1(6)
C24 C25 C39 C44 51.1(7)
C26 C25 C39 C40 -63.3(6)
C33 C25 C39 C40 83.3(6)
C24 C25 C39 C40 -130.5(5)
C44 C39 C40 C41 1.6(8)
C25 C39 C40 C41 -176.8(5)
C39 C40 C41 C42 -3.0(9)
C40 C41 C42 C43 2.4(9)
C41 C42 C43 C44 -0.5(10)
C40 C39 C44 C43 0.3(8)
C25 C39 C44 C43 178.7(5)
C42 C43 C44 C39 -0.8(9)
O4 C45 C46 C61 -156.5(4)
O3 C45 C46 C61 20.8(6)
O4 C45 C46 C47 -12.3(7)
O3 C45 C46 C47 165.0(4)
O4 C45 C46 C48 54.5(6)
O3 C45 C46 C48 -128.2(5)
C61 C46 C47 C48 -109.0(5)
C45 C46 C47 C48 109.2(5)
C46 C47 C48 C49 -106.7(5)
C46 C47 C48 C55 106.7(6)
C61 C46 C48 C49 -144.9(5)
C47 C46 C48 C49 106.6(5)
C45 C46 C48 C49 2.0(7)
C61 C46 C48 C47 108.5(5)
C45 C46 C48 C47 -104.5(5)
C61 C46 C48 C55 -0.9(7)
C47 C46 C48 C55 -109.4(6)
C45 C46 C48 C55 146.0(5)
C47 C48 C49 C50 128.1(5)
C55 C48 C49 C50 -83.8(6)
C46 C48 C49 C50 61.2(7)
C47 C48 C49 C54 -52.1(7)
C55 C48 C49 C54 96.0(6)
C46 C48 C49 C54 -119.0(6)
C54 C49 C50 C51 -1.8(9)
C48 C49 C50 C51 178.0(6)
C49 C50 C51 C52 1.7(10)
C50 C51 C52 C53 -1.2(12)
C51 C52 C53 C54 0.9(13)
C52 C53 C54 C49 -1.1(12)
C50 C49 C54 C53 1.6(9)
C48 C49 C54 C53 -178.2(6)
C49 C48 C55 C56 20.0(7)
C47 C48 C55 C56 167.2(5)
C46 C48 C55 C56 -124.6(6)
C49 C48 C55 C60 -158.2(5)
C47 C48 C55 C60 -11.1(8)
C46 C48 C55 C60 57.1(7)
C60 C55 C56 C57 0.8(9)
C48 C55 C56 C57 -177.5(6)
C55 C56 C57 C58 0.5(10)
C56 C57 C58 C59 -1.3(10)
C57 C58 C59 C60 0.8(10)
C58 C59 C60 C55 0.5(9)
C56 C55 C60 C59 -1.3(8)
C48 C55 C60 C59 177.0(5)
C47 C46 C61 C66 -49.6(7)
C45 C46 C61 C66 93.2(6)
C48 C46 C61 C66 -118.2(6)
C47 C46 C61 C62 136.2(5)
C45 C46 C61 C62 -81.0(6)
C48 C46 C61 C62 67.6(6)
C66 C61 C62 C63 1.6(8)
C46 C61 C62 C63 176.0(5)
C61 C62 C63 C64 0.2(10)
C62 C63 C64 C65 -2.4(11)
C62 C63 C64 Br1 178.9(5)
C63 C64 C65 C66 2.8(13)
Br1 C64 C65 C66 -178.6(6)
C64 C65 C66 C61 -0.9(12)
C62 C61 C66 C65 -1.2(9)
C46 C61 C66 C65 -175.7(6)
O6 C67 C68 C71 16.4(6)
O5 C67 C68 C71 -161.2(4)
O6 C67 C68 C70 161.7(4)
O5 C67 C68 C70 -15.9(6)
O6 C67 C68 C69 -132.2(4)
O5 C67 C68 C69 50.2(6)
C71 C68 C69 C83 -144.3(5)
C70 C68 C69 C83 105.7(5)
C67 C68 C69 C83 2.0(6)
C71 C68 C69 C70 110.0(5)
C67 C68 C69 C70 -103.7(5)
C71 C68 C69 C77 1.2(7)
C70 C68 C69 C77 -108.7(5)
C67 C68 C69 C77 147.6(4)
C71 C68 C70 C69 -109.0(5)
C67 C68 C70 C69 108.5(5)
C83 C69 C70 C68 -109.5(5)
C77 C69 C70 C68 105.3(5)
C70 C68 C71 C72 -42.4(7)
C67 C68 C71 C72 100.6(6)
C69 C68 C71 C72 -111.8(6)
C70 C68 C71 C76 140.5(5)
C67 C68 C71 C76 -76.5(6)
C69 C68 C71 C76 71.1(6)
C76 C71 C72 C73 2.3(9)
C68 C71 C72 C73 -174.9(6)
C71 C72 C73 C74 -1.2(10)
C72 C73 C74 C75 -0.1(11)
C72 C73 C74 Br4 179.3(5)
C73 C74 C75 C76 0.3(11)
Br4 C74 C75 C76 -179.1(5)
C74 C75 C76 C71 0.8(9)
C72 C71 C76 C75 -2.1(8)
C68 C71 C76 C75 175.2(5)
C83 C69 C77 C78 -150.4(5)
C70 C69 C77 C78 -4.5(7)
C68 C69 C77 C78 62.5(6)
C83 C69 C77 C82 27.3(7)
C70 C69 C77 C82 173.2(5)
C68 C69 C77 C82 -119.8(5)
C82 C77 C78 C79 -0.7(8)
C69 C77 C78 C79 177.1(5)
C77 C78 C79 C80 -0.8(9)
C78 C79 C80 C81 2.4(9)
C79 C80 C81 C82 -2.4(9)
C80 C81 C82 C77 0.9(9)
C78 C77 C82 C81 0.6(8)
C69 C77 C82 C81 -177.2(5)
C70 C69 C83 C84 -57.5(6)
C77 C69 C83 C84 88.9(6)
C68 C69 C83 C84 -125.0(5)
C70 C69 C83 C88 123.3(5)
C77 C69 C83 C88 -90.4(6)
C68 C69 C83 C88 55.7(7)
C88 C83 C84 C85 -0.2(9)
C69 C83 C84 C85 -179.5(6)
C83 C84 C85 C86 0.0(11)
C84 C85 C86 C87 0.6(12)
C85 C86 C87 C88 -0.9(12)
C86 C87 C88 C83 0.7(11)
C84 C83 C88 C87 -0.1(9)
C69 C83 C88 C87 179.2(6)
C5S C6S C7SB O2S -55(2)
C5S C6S C7SB C8SB 63(4)
O2S C6S C7SB C8SB 118(3)
O2 C23 O1 Rh1 3.5(6)
C24 C23 O1 Rh1 -175.8(3)
O1 C23 O2 Rh2 14.5(6)
C24 C23 O2 Rh2 -166.2(3)
O4 C45 O3 Rh1 25.1(6)
C46 C45 O3 Rh1 -152.0(3)
O3 C45 O4 Rh2 -9.2(6)
C46 C45 O4 Rh2 167.7(3)
O6 C67 O5 Rh1 -4.2(6)
C68 C67 O5 Rh1 173.1(3)
O5 C67 O6 Rh2 20.4(6)
C68 C67 O6 Rh2 -157.0(3)
O8 C1 O7 Rh1 20.8(6)
C2 C1 O7 Rh1 -156.2(3)
O7 C1 O8 Rh2 -5.2(6)
C2 C1 O8 Rh2 171.8(3)
C1S C2S O1S C3S 80.1(12)
C1S C2S O1S C3SB 117.0(15)
C1S C2S O1S Rh1 -102.8(10)
C4S C3S O1S C2S 72.8(15)
C4S C3S O1S C3SB -20(2)
C4S C3S O1S Rh1 -104.2(12)
C4SB C3SB O1S C2S -74(2)
C4SB C3SB O1S C3S 30.3(18)
C4SB C3SB O1S Rh1 143.7(19)
C8SB C7SB O2S C7SA 23.4(18)
C6S C7SB O2S C7SA 103(2)
C8SB C7SB O2S C6S -80(3)
C8SB C7SB O2S Rh2 136(2)
C6S C7SB O2S Rh2 -144.1(17)
C8SA C7SA O2S C7SB -12(4)
C8SA C7SA O2S C6S 80(2)
C8SA C7SA O2S Rh2 -98(2)
C5S C6S O2S C7SB 134.6(19)
C5S C6S O2S C7SA 96.9(13)
C7SB C6S O2S C7SA -37.6(16)
C5S C6S O2S Rh2 -84.6(9)
C7SB C6S O2S Rh2 141(2)
C67 O5 Rh1 O3 77.2(3)
C67 O5 Rh1 O7 -98.7(3)
C67 O5 Rh1 O1 -3.3(14)
C67 O5 Rh1 O1S 170.5(3)
C67 O5 Rh1 Rh2 -10.4(3)
C45 O3 Rh1 O5 -110.0(3)
C45 O3 Rh1 O7 -21(2)
C45 O3 Rh1 O1 64.0(3)
C45 O3 Rh1 O1S 157.6(3)
C45 O3 Rh1 Rh2 -23.2(3)
C1 O7 Rh1 O5 65.7(3)
C1 O7 Rh1 O3 -24(2)
C1 O7 Rh1 O1 -108.3(3)
C1 O7 Rh1 O1S 157.7(3)
C1 O7 Rh1 Rh2 -21.4(3)
C23 O1 Rh1 O5 -22.3(14)
C23 O1 Rh1 O3 -103.4(3)
C23 O1 Rh1 O7 72.5(3)
C23 O1 Rh1 O1S 163.9(3)
C23 O1 Rh1 Rh2 -15.2(3)
C2S O1S Rh1 O5 -111.4(5)
C3S O1S Rh1 O5 65.5(7)
C3SB O1S Rh1 O5 28.7(12)
C2S O1S Rh1 O3 -16.3(5)
C3S O1S Rh1 O3 160.6(7)
C3SB O1S Rh1 O3 123.8(12)
C2S O1S Rh1 O7 163.5(5)
C3S O1S Rh1 O7 -19.5(7)
C3SB O1S Rh1 O7 -56.3(12)
C2S O1S Rh1 O1 67.9(5)
C3S O1S Rh1 O1 -115.1(7)
C3SB O1S Rh1 O1 -152.0(12)
C2S O1S Rh1 Rh2 -155(5)
C3S O1S Rh1 Rh2 22(5)
C3SB O1S Rh1 Rh2 -15(5)
C23 O2 Rh2 O6 -32(2)
C23 O2 Rh2 O4 67.2(3)
C23 O2 Rh2 O8 -107.5(3)
C23 O2 Rh2 O2S 159.3(3)
C23 O2 Rh2 Rh1 -20.3(3)
C67 O6 Rh2 O2 -10(2)
C67 O6 Rh2 O4 -108.7(3)
C67 O6 Rh2 O8 65.9(3)
C67 O6 Rh2 O2S 158.9(3)
C67 O6 Rh2 Rh1 -21.6(3)
C45 O4 Rh2 O2 -96.4(3)
C45 O4 Rh2 O6 79.4(3)
C45 O4 Rh2 O8 -14.6(16)
C45 O4 Rh2 O2S 172.1(3)
C45 O4 Rh2 Rh1 -8.2(3)
C1 O8 Rh2 O2 78.1(3)
C1 O8 Rh2 O6 -97.8(3)
C1 O8 Rh2 O4 -3.4(16)
C1 O8 Rh2 O2S 170.0(3)
C1 O8 Rh2 Rh1 -9.7(3)
C7SB O2S Rh2 O2 133.9(19)
C7SA O2S Rh2 O2 172.4(10)
C6S O2S Rh2 O2 -6.0(6)
C7SB O2S Rh2 O6 -45.3(19)
C7SA O2S Rh2 O6 -6.8(10)
C6S O2S Rh2 O6 174.8(6)
C7SB O2S Rh2 O4 -140.4(19)
C7SA O2S Rh2 O4 -101.9(10)
C6S O2S Rh2 O4 79.7(6)
C7SB O2S Rh2 O8 40(2)
C7SA O2S Rh2 O8 78.7(10)
C6S O2S Rh2 O8 -99.7(6)
C7SB O2S Rh2 Rh1 -175(100)
C7SA O2S Rh2 Rh1 -137(16)
C6S O2S Rh2 Rh1 45(17)
O5 Rh1 Rh2 O2 -165.48(13)
O3 Rh1 Rh2 O2 99.43(13)
O7 Rh1 Rh2 O2 -80.39(13)
O1 Rh1 Rh2 O2 15.27(13)
O1S Rh1 Rh2 O2 -122(5)
O5 Rh1 Rh2 O6 13.69(13)
O3 Rh1 Rh2 O6 -81.40(13)
O7 Rh1 Rh2 O6 98.77(13)
O1 Rh1 Rh2 O6 -165.57(13)
O1S Rh1 Rh2 O6 57(5)
O5 Rh1 Rh2 O4 108.86(14)
O3 Rh1 Rh2 O4 13.76(13)
O7 Rh1 Rh2 O4 -166.06(13)
O1 Rh1 Rh2 O4 -70.40(13)
O1S Rh1 Rh2 O4 152(5)
O5 Rh1 Rh2 O8 -71.74(14)
O3 Rh1 Rh2 O8 -166.83(13)
O7 Rh1 Rh2 O8 13.34(13)
O1 Rh1 Rh2 O8 109.00(13)
O1S Rh1 Rh2 O8 -28(5)
O5 Rh1 Rh2 O2S 144(17)
O3 Rh1 Rh2 O2S 49(17)
O7 Rh1 Rh2 O2S -131(17)
O1 Rh1 Rh2 O2S -35(17)
O1S Rh1 Rh2 O2S -173(100)

loop_
_platon_squeeze_void_nr
_platon_squeeze_void_average_x
_platon_squeeze_void_average_y
_platon_squeeze_void_average_z
_platon_squeeze_void_volume
_platon_squeeze_void_count_electrons
1 0.204 0.949 0.052 233.5 70.0
2 0.296 0.051 0.552 233.6 72.1
3 0.704 0.551 -0.052 233.5 69.5
4 0.796 0.449 0.448 233.6 67.3
